data_4517288
loop_
_publ_author_name
'Mandal, Tripti'
'Dey, Arka'
'Seth, Saikat Kumar'
'Ortega-Castro, Joaqu\'in'
'Rheingold, Arnold L.'
'Ray, Partha Pratim'
'Frontera, Antonio'
'Mukhopadhyay, Subrata'

_publ_section_title
;
 Influence of 2-Amino-4-methylpyridine and 2-Aminopyrimidine Ligands on
 the Malonic Acid-Cu(II) System: Insights through Supramolecular
 Interactions and Photoresponse Properties
;
_journal_name_full 'ACS Omega'
_journal_paper_doi 10.1021/acsomega.9b02971
_journal_year 2019
_chemical_formula_moiety '2(C3 H2 Cu0.5 O4), F6 P, H2 O, 2(C6 H9 N2), C6 H8 N2'
_chemical_formula_sum 'C24 H32 Cu F6 N6 O9 P'
_chemical_formula_weight 757.06
_space_group_crystal_system triclinic
_space_group_IT_number 2
_space_group_name_Hall '-P 1'
_space_group_name_H-M_alt 'P -1'
_atom_sites_solution_hydrogens mixed
_atom_sites_solution_primary dual
_audit_creation_date 2017-08-10
_audit_creation_method
;
Olex2 1.2-beta
(compiled 2017.07.20 svn.r3457 for OlexSys, GUI svn.r5370)
;
_cell_angle_alpha 86.873(3)
_cell_angle_beta 75.394(3)
_cell_angle_gamma 70.241(2)
_cell_formula_units_Z 2
_cell_length_a 9.8494(9)
_cell_length_b 10.0898(9)
_cell_length_c 17.7292(17)
_cell_measurement_reflns_used 5840
_cell_measurement_temperature 100
_cell_measurement_theta_max 26.191
_cell_measurement_theta_min 2.284
_cell_volume 1603.7(3)
_computing_cell_refinement 'SAINT V8.38A (?, 2016)'
_computing_data_collection 'APEX2 v2013.6-2 (Bruker, 2013)'
_computing_data_reduction 'SAINT v8.34A (Bruker, 2013)'
_computing_molecular_graphics 'Olex2 (Dolomanov et al., 2009)'
_computing_publication_material 'Olex2 (Dolomanov et al., 2009)'
_computing_structure_refinement 'XL (Sheldrick, 2008)'
_computing_structure_solution 'ShelXT (Sheldrick, 2015)'
_diffrn_ambient_temperature 100.0
_diffrn_detector 'Bruker APEX CCD'
_diffrn_detector_area_resol_mean 8.0
_diffrn_detector_type 'CCD Area Detector'
_diffrn_measured_fraction_theta_full 0.998
_diffrn_measured_fraction_theta_max 0.997
_diffrn_measurement_device 'Kappa Four-Circle Diffractometer'
_diffrn_measurement_device_type 'Bruker APEX-II CCD'
_diffrn_measurement_method '\f and \w scans'
_diffrn_radiation_monochromator graphite
_diffrn_radiation_probe x-ray
_diffrn_radiation_type MoK\a
_diffrn_radiation_wavelength 0.71073
_diffrn_radiation_xray_symbol K-L~3~
_diffrn_reflns_av_R_equivalents 0.0309
_diffrn_reflns_av_unetI/netI 0.0424
_diffrn_reflns_Laue_measured_fraction_full 0.998
_diffrn_reflns_Laue_measured_fraction_max 0.997
_diffrn_reflns_limit_h_max 12
_diffrn_reflns_limit_h_min -12
_diffrn_reflns_limit_k_max 12
_diffrn_reflns_limit_k_min -12
_diffrn_reflns_limit_l_max 22
_diffrn_reflns_limit_l_min -22
_diffrn_reflns_number 18745
_diffrn_reflns_point_group_measured_fraction_full 0.998
_diffrn_reflns_point_group_measured_fraction_max 0.997
_diffrn_reflns_theta_full 25.242
_diffrn_reflns_theta_max 26.388
_diffrn_reflns_theta_min 2.268
_diffrn_source 'sealed tube'
_diffrn_source_type fine-focus
_diffrn_standards_number 0
_exptl_absorpt_coefficient_mu 0.824
_exptl_absorpt_correction_T_max 0.2602
_exptl_absorpt_correction_T_min 0.2313
_exptl_absorpt_correction_type multi-scan
_exptl_absorpt_process_details
'SADABS-2016/2 (Bruker,2016/2) was used for absorption correction. wR2(int) was 0.0398 before and 0.0363 after correction. The Ratio of minimum to maximum transmission is 0.8889. The \l/2 correction factor is Not present.'
_exptl_crystal_colour blue
_exptl_crystal_colour_primary blue
_exptl_crystal_density_diffrn 1.568
_exptl_crystal_description block
_exptl_crystal_F_000 776
_exptl_crystal_size_max 0.32
_exptl_crystal_size_mid 0.28
_exptl_crystal_size_min 0.28
_refine_diff_density_max 1.889
_refine_diff_density_min -1.358
_refine_diff_density_rms 0.109
_refine_ls_extinction_method none
_refine_ls_goodness_of_fit_ref 1.048
_refine_ls_hydrogen_treatment constr
_refine_ls_matrix_type full
_refine_ls_number_parameters 433
_refine_ls_number_reflns 6556
_refine_ls_number_restraints 0
_refine_ls_restrained_S_all 1.048
_refine_ls_R_factor_all 0.0774
_refine_ls_R_factor_gt 0.0597
_refine_ls_shift/su_max 0.000
_refine_ls_shift/su_mean 0.000
_refine_ls_structure_factor_coef Fsqd
_refine_ls_weighting_details 'w=1/[\s^2^(Fo^2^)+(0.0716P)^2^+5.7633P] where P=(Fo^2^+2Fc^2^)/3'
_refine_ls_weighting_scheme calc
_refine_ls_wR_factor_gt 0.1503
_refine_ls_wR_factor_ref 0.1614
_reflns_Friedel_coverage 0.000
_reflns_number_gt 5167
_reflns_number_total 6556
_reflns_threshold_expression 'I > 2\s(I)'
_cod_data_source_file ao9b02971_si_002.cif
_cod_data_source_block mukho05_0m_a
_cod_depositor_comments
;
The following automatic conversions were performed:

data item '_diffrn_radiation_probe' value 'X-ray' was changed to
'x-ray' in accordance with the
/home/data/users/saulius/crontab/automatic-downloads/rss-feeds/ACS/lib/dictionaries/cif_core.dic
dictionary named 'cif_core.dic' version 2.4.2 last updated on
2011-04-26.

Automatic conversion script
Id: cif_fix_values 7556 2019-12-06 15:28:31Z antanas 
;
_cod_database_code 4517288
_shelx_shelxl_version_number 2016/6
_shelx_space_group_comment
;
The symmetry employed for this shelxl refinement is uniquely defined
by the following loop, which should always be used as a source of
symmetry information in preference to the above space-group names.
They are only intended as comments.
;
_shelx_estimated_absorpt_t_max 0.802
_shelx_estimated_absorpt_t_min 0.778
_olex2_refinement_description
;
1. Fixed Uiso
 At 1.2 times of:
  All C(H) groups, All C(H,H) groups, All N(H) groups, All N(H,H) groups
 At 1.5 times of:
  All C(H,H,H) groups, All O(H,H) groups
2.a Free rotating group:
 O9(H9A,H9B)
2.b Secondary CH2 refined with riding coordinates:
 C5(H5A,H5B), C2(H2C,H2D)
2.c Aromatic/amide H refined with riding coordinates:
 N3(H3), N5(H5), C10(H10), C8(H8), C11(H11), C20(H20), C14(H14), C23(H23),
 C17(H17), C22(H22), C16(H16)
2.d X=CH2 refined with riding coordinates:
 N4(H4A,H4B), N6(H6A,H6B), N2(H2A,H2B)
2.e Idealised Me refined as rotating group:
 C12(H12A,H12B,H12C), C01B(H01A,H01B,H01C), C18(H18A,H18B,H18C)
;
_olex2_submission_special_instructions 'No special instructions were received'

loop_
_space_group_symop_operation_xyz
'x, y, z'
'-x, -y, -z'

loop_
_atom_site_label
_atom_site_type_symbol
_atom_site_fract_x
_atom_site_fract_y
_atom_site_fract_z
_atom_site_U_iso_or_equiv
_atom_site_adp_type
_atom_site_occupancy
_atom_site_site_symmetry_order
_atom_site_calc_flag
_atom_site_refinement_flags_posn
_atom_site_refinement_flags_adp
_atom_site_refinement_flags_occupancy
Cu1 Cu 0.500000 0.500000 0.500000 0.01269(17) Uani 1 2 d S T P
Cu2 Cu 1.000000 0.000000 0.500000 0.01561(17) Uani 1 2 d S T P
P1 P 0.71527(16) 0.68571(15) 0.11414(8) 0.0376(3) Uani 1 1 d . . .
O2 O 0.5305(3) 0.3330(3) 0.56031(15) 0.0157(6) Uani 1 1 d . . .
O6 O 0.8695(3) 0.1434(3) 0.44620(16) 0.0166(6) Uani 1 1 d . . .
O3 O 0.4117(3) 0.4299(3) 0.43144(15) 0.0148(5) Uani 1 1 d . . .
O5 O 0.7637(3) 0.3614(3) 0.41203(15) 0.0167(6) Uani 1 1 d . . .
O7 O 0.9835(3) 0.1379(3) 0.57579(15) 0.0178(6) Uani 1 1 d . . .
F1 F 0.6486(3) 0.5647(3) 0.11445(17) 0.0366(6) Uani 1 1 d . . .
O1 O 0.4941(3) 0.1330(3) 0.59950(17) 0.0203(6) Uani 1 1 d . . .
O4 O 0.2894(3) 0.3005(3) 0.40278(16) 0.0176(6) Uani 1 1 d . . .
O9 O 1.2197(3) 0.0467(3) 0.41132(18) 0.0220(6) Uani 1 1 d . . .
H9A H 1.304400 -0.022071 0.402498 0.033 Uiso 1 1 d G . .
H9B H 1.243552 0.122410 0.410275 0.033 Uiso 1 1 d G . .
O8 O 0.9737(3) 0.3460(3) 0.61449(16) 0.0183(6) Uani 1 1 d . . .
F6 F 0.5662(4) 0.7766(3) 0.1763(2) 0.0558(9) Uani 1 1 d . . .
F4 F 0.7795(4) 0.8107(4) 0.1178(2) 0.0564(9) Uani 1 1 d . . .
N3 N 0.6872(4) 0.2499(3) 0.30008(18) 0.0166(7) Uani 1 1 d . . .
H3 H 0.723100 0.277619 0.334696 0.020 Uiso 1 1 calc R . .
N4 N 0.6446(4) 0.0768(3) 0.38384(19) 0.0184(7) Uani 1 1 d . . .
H4A H 0.681302 0.107645 0.416900 0.022 Uiso 1 1 calc R . .
H4B H 0.612741 0.004748 0.395539 0.022 Uiso 1 1 calc R . .
F2 F 0.6473(5) 0.7569(4) 0.0461(2) 0.0728(12) Uani 1 1 d . . .
N5 N 0.9590(4) 0.0493(4) 0.7219(2) 0.0250(8) Uani 1 1 d . . .
H5 H 0.957446 0.086320 0.675909 0.030 Uiso 1 1 calc R . .
N6 N 1.0846(4) 0.1933(4) 0.7421(2) 0.0231(8) Uani 1 1 d . . .
H6A H 1.077566 0.229606 0.696419 0.028 Uiso 1 1 calc R . .
H6B H 1.129704 0.223639 0.770896 0.028 Uiso 1 1 calc R . .
F5 F 0.7774(5) 0.6204(4) 0.1885(2) 0.0656(11) Uani 1 1 d . . .
N1 N 0.2722(4) 0.4683(4) 0.2747(2) 0.0284(8) Uani 1 1 d . . .
C3 C 0.4606(4) 0.2461(4) 0.5653(2) 0.0131(7) Uani 1 1 d . . .
C4 C 0.8497(4) 0.2750(4) 0.4472(2) 0.0147(7) Uani 1 1 d . . .
N2 N 0.3901(4) 0.6200(5) 0.2942(2) 0.0337(9) Uani 1 1 d . . .
H2A H 0.397246 0.582004 0.339531 0.040 Uiso 1 1 calc R . .
H2B H 0.425720 0.688710 0.278779 0.040 Uiso 1 1 calc R . .
F3 F 0.8586(5) 0.5996(4) 0.0562(3) 0.0947(17) Uani 1 1 d . . .
C1 C 0.3454(4) 0.3390(4) 0.4492(2) 0.0152(8) Uani 1 1 d . . .
C6 C 0.9650(4) 0.2702(4) 0.5651(2) 0.0148(7) Uani 1 1 d . . .
C5 C 0.9364(4) 0.3321(4) 0.4887(2) 0.0159(8) Uani 1 1 d . . .
H5A H 1.034210 0.321057 0.452263 0.019 Uiso 1 1 calc R . .
H5B H 0.882890 0.434534 0.498337 0.019 Uiso 1 1 calc R . .
C10 C 0.6314(5) 0.2797(4) 0.1776(2) 0.0244(9) Uani 1 1 d . . .
H10 H 0.631055 0.328323 0.130136 0.029 Uiso 1 1 calc R . .
C7 C 0.6371(4) 0.1392(4) 0.3160(2) 0.0165(8) Uani 1 1 d . . .
C19 C 1.0269(4) 0.0923(4) 0.7678(2) 0.0207(8) Uani 1 1 d . . .
C8 C 0.5802(5) 0.0968(4) 0.2599(2) 0.0201(8) Uani 1 1 d . . .
H8 H 0.543727 0.019996 0.270026 0.024 Uiso 1 1 calc R . .
C9 C 0.5764(5) 0.1642(4) 0.1910(2) 0.0227(9) Uani 1 1 d . . .
C2 C 0.3277(4) 0.2821(4) 0.5308(2) 0.0173(8) Uani 1 1 d . . .
H2C H 0.242803 0.352698 0.566060 0.021 Uiso 1 1 calc R . .
H2D H 0.300810 0.196173 0.530118 0.021 Uiso 1 1 calc R . .
C11 C 0.6839(5) 0.3192(4) 0.2326(2) 0.0215(9) Uani 1 1 d . . .
H11 H 0.719156 0.396865 0.223928 0.026 Uiso 1 1 calc R . .
C20 C 1.0347(5) 0.0268(5) 0.8397(2) 0.0251(9) Uani 1 1 d . . .
H20 H 1.085255 0.053004 0.872299 0.030 Uiso 1 1 calc R . .
C13 C 0.3259(5) 0.5740(5) 0.2494(2) 0.0250(9) Uani 1 1 d . . .
C15 C 0.2364(5) 0.5814(5) 0.1345(3) 0.0303(10) Uani 1 1 d . . .
C14 C 0.3081(5) 0.6305(5) 0.1763(2) 0.0258(9) Uani 1 1 d . . .
H14 H 0.346688 0.703321 0.156449 0.031 Uiso 1 1 calc R . .
C21 C 0.9698(6) -0.0742(5) 0.8630(3) 0.0306(10) Uani 1 1 d . . .
C23 C 0.8925(6) -0.0501(5) 0.7444(3) 0.0378(12) Uani 1 1 d . . .
H23 H 0.844086 -0.076760 0.710804 0.045 Uiso 1 1 calc R . .
C12 C 0.5188(6) 0.1203(5) 0.1295(3) 0.0337(11) Uani 1 1 d . . .
H12A H 0.451581 0.203795 0.110816 0.051 Uiso 1 1 calc GR . .
H12B H 0.464581 0.055998 0.151520 0.051 Uiso 1 1 calc GR . .
H12C H 0.602517 0.072503 0.085921 0.051 Uiso 1 1 calc GR . .
C17 C 0.1968(6) 0.4226(5) 0.2347(3) 0.0358(11) Uani 1 1 d . . .
H17 H 0.157361 0.350881 0.255942 0.043 Uiso 1 1 calc R . .
C22 C 0.8947(6) -0.1110(6) 0.8141(3) 0.0401(13) Uani 1 1 d . . .
H22 H 0.845882 -0.178169 0.830052 0.048 Uiso 1 1 calc R . .
C16 C 0.1750(6) 0.4750(5) 0.1652(3) 0.0398(12) Uani 1 1 d . . .
H16 H 0.120676 0.441910 0.137874 0.048 Uiso 1 1 calc R . .
C01B C 0.9782(7) -0.1465(6) 0.9384(3) 0.0458(14) Uani 1 1 d . . .
H01A H 1.048078 -0.121746 0.960866 0.069 Uiso 1 1 calc GR . .
H01B H 1.012759 -0.248720 0.928995 0.069 Uiso 1 1 calc GR . .
H01C H 0.879313 -0.116351 0.974655 0.069 Uiso 1 1 calc GR . .
C18 C 0.2173(8) 0.6391(6) 0.0568(3) 0.0484(15) Uani 1 1 d . . .
H18A H 0.247784 0.722748 0.047997 0.073 Uiso 1 1 calc GR . .
H18B H 0.112513 0.664799 0.055796 0.073 Uiso 1 1 calc GR . .
H18C H 0.279109 0.567430 0.015688 0.073 Uiso 1 1 calc GR . .

loop_
_atom_site_aniso_label
_atom_site_aniso_U_11
_atom_site_aniso_U_22
_atom_site_aniso_U_33
_atom_site_aniso_U_23
_atom_site_aniso_U_13
_atom_site_aniso_U_12
Cu1 0.0178(3) 0.0092(3) 0.0156(3) 0.0054(2) -0.0085(3) -0.0078(3)
Cu2 0.0202(4) 0.0074(3) 0.0212(3) -0.0002(2) -0.0120(3) -0.0021(3)
P1 0.0478(8) 0.0405(7) 0.0369(7) 0.0038(6) -0.0102(6) -0.0311(7)
O2 0.0188(14) 0.0127(13) 0.0212(13) 0.0068(11) -0.0108(11) -0.0090(11)
O6 0.0186(14) 0.0091(12) 0.0246(14) 0.0022(10) -0.0117(11) -0.0035(11)
O3 0.0184(14) 0.0131(13) 0.0172(13) 0.0048(10) -0.0064(11) -0.0099(11)
O5 0.0196(14) 0.0122(13) 0.0199(13) 0.0041(10) -0.0087(11) -0.0049(11)
O7 0.0254(15) 0.0088(12) 0.0219(14) 0.0011(10) -0.0132(12) -0.0042(11)
F1 0.0410(16) 0.0300(15) 0.0434(16) 0.0018(12) -0.0101(13) -0.0182(13)
O1 0.0197(14) 0.0149(14) 0.0313(15) 0.0123(12) -0.0135(12) -0.0088(11)
O4 0.0177(14) 0.0171(14) 0.0238(14) 0.0035(11) -0.0110(11) -0.0094(11)
O9 0.0185(14) 0.0145(14) 0.0374(17) 0.0026(12) -0.0108(13) -0.0087(12)
O8 0.0213(14) 0.0122(13) 0.0225(14) -0.0038(11) -0.0064(11) -0.0056(11)
F6 0.059(2) 0.0431(19) 0.061(2) -0.0092(16) 0.0064(17) -0.0255(16)
F4 0.070(2) 0.057(2) 0.055(2) 0.0014(16) -0.0072(17) -0.0434(19)
N3 0.0221(17) 0.0124(15) 0.0173(16) 0.0021(12) -0.0056(13) -0.0081(13)
N4 0.0227(18) 0.0158(16) 0.0217(17) 0.0058(13) -0.0096(14) -0.0109(14)
F2 0.125(4) 0.060(2) 0.061(2) 0.0254(19) -0.047(2) -0.053(2)
N5 0.038(2) 0.0217(18) 0.0202(17) 0.0027(14) -0.0089(16) -0.0155(16)
N6 0.0274(19) 0.0247(19) 0.0215(17) 0.0030(14) -0.0080(15) -0.0131(16)
F5 0.090(3) 0.061(2) 0.075(3) 0.0239(19) -0.052(2) -0.043(2)
N1 0.026(2) 0.027(2) 0.0260(19) 0.0025(15) -0.0044(16) -0.0020(16)
C3 0.0141(18) 0.0113(17) 0.0147(17) 0.0029(14) -0.0036(14) -0.0057(14)
C4 0.0135(18) 0.0130(18) 0.0165(18) -0.0011(14) -0.0026(14) -0.0036(15)
N2 0.037(2) 0.046(2) 0.0227(19) 0.0084(17) -0.0159(17) -0.0142(19)
F3 0.065(3) 0.064(3) 0.152(5) -0.028(3) 0.013(3) -0.042(2)
C1 0.0109(18) 0.0107(17) 0.0221(19) 0.0008(15) -0.0037(15) -0.0015(14)
C6 0.0093(17) 0.0132(18) 0.0212(19) -0.0021(15) -0.0043(14) -0.0020(14)
C5 0.0149(19) 0.0105(17) 0.024(2) 0.0018(15) -0.0077(15) -0.0054(15)
C10 0.038(3) 0.017(2) 0.0162(19) 0.0065(16) -0.0076(18) -0.0065(18)
C7 0.0179(19) 0.0113(18) 0.0185(18) 0.0005(14) -0.0029(15) -0.0038(15)
C19 0.020(2) 0.019(2) 0.0198(19) -0.0034(16) -0.0021(16) -0.0035(16)
C8 0.025(2) 0.0111(18) 0.025(2) -0.0006(15) -0.0071(17) -0.0055(16)
C9 0.026(2) 0.017(2) 0.024(2) 0.0000(16) -0.0103(17) -0.0032(17)
C2 0.0176(19) 0.0149(19) 0.023(2) 0.0081(15) -0.0072(16) -0.0088(16)
C11 0.029(2) 0.0129(19) 0.022(2) 0.0052(15) -0.0049(17) -0.0083(17)
C20 0.030(2) 0.027(2) 0.019(2) 0.0011(17) -0.0066(17) -0.0103(19)
C13 0.016(2) 0.026(2) 0.023(2) 0.0000(17) -0.0008(16) 0.0024(17)
C15 0.039(3) 0.025(2) 0.023(2) 0.0010(18) -0.013(2) -0.002(2)
C14 0.025(2) 0.026(2) 0.021(2) 0.0031(17) -0.0050(17) -0.0029(18)
C21 0.046(3) 0.027(2) 0.021(2) 0.0040(18) -0.008(2) -0.016(2)
C23 0.062(3) 0.038(3) 0.032(3) 0.008(2) -0.023(2) -0.033(3)
C12 0.050(3) 0.026(2) 0.032(2) 0.0032(19) -0.022(2) -0.012(2)
C17 0.043(3) 0.026(2) 0.039(3) 0.003(2) -0.011(2) -0.012(2)
C22 0.063(4) 0.040(3) 0.036(3) 0.010(2) -0.019(3) -0.038(3)
C16 0.054(3) 0.029(3) 0.041(3) 0.000(2) -0.023(3) -0.013(2)
C01B 0.075(4) 0.049(3) 0.027(3) 0.013(2) -0.015(3) -0.037(3)
C18 0.077(4) 0.040(3) 0.035(3) 0.009(2) -0.031(3) -0.018(3)

loop_
_atom_type_symbol
_atom_type_description
_atom_type_scat_dispersion_real
_atom_type_scat_dispersion_imag
_atom_type_scat_source
C C 0.0033 0.0016 'International Tables Vol C Tables 4.2.6.8 and 6.1.1.4'
H H 0.0000 0.0000 'International Tables Vol C Tables 4.2.6.8 and 6.1.1.4'
Cu Cu 0.3201 1.2651 'International Tables Vol C Tables 4.2.6.8 and 6.1.1.4'
F F 0.0171 0.0103 'International Tables Vol C Tables 4.2.6.8 and 6.1.1.4'
N N 0.0061 0.0033 'International Tables Vol C Tables 4.2.6.8 and 6.1.1.4'
O O 0.0106 0.0060 'International Tables Vol C Tables 4.2.6.8 and 6.1.1.4'
P P 0.1023 0.0942 'International Tables Vol C Tables 4.2.6.8 and 6.1.1.4'

loop_
_geom_angle_atom_site_label_1
_geom_angle_atom_site_label_2
_geom_angle_atom_site_label_3
_geom_angle
_geom_angle_site_symmetry_1
_geom_angle_site_symmetry_3
O2 Cu1 O2 180.00(13) . 2_666
O2 Cu1 O3 86.91(10) 2_666 .
O2 Cu1 O3 86.91(10) . 2_666
O2 Cu1 O3 93.09(10) . .
O2 Cu1 O3 93.09(10) 2_666 2_666
O3 Cu1 O3 180.0 . 2_666
O6 Cu2 O6 180.0 . 2_756
O7 Cu2 O6 88.39(11) . 2_756
O7 Cu2 O6 88.39(11) 2_756 .
O7 Cu2 O6 91.61(11) . .
O7 Cu2 O6 91.61(11) 2_756 2_756
O7 Cu2 O7 180.0 2_756 .
F1 P1 F6 90.12(17) . .
F1 P1 F4 177.49(19) . .
F1 P1 F5 90.03(17) . .
F4 P1 F6 87.77(18) . .
F4 P1 F5 88.47(19) . .
F2 P1 F1 91.12(19) . .
F2 P1 F6 90.2(2) . .
F2 P1 F4 90.2(2) . .
F2 P1 F5 176.1(3) . .
F5 P1 F6 86.1(2) . .
F3 P1 F1 90.50(19) . .
F3 P1 F6 178.9(3) . .
F3 P1 F4 91.6(2) . .
F3 P1 F2 90.7(3) . .
F3 P1 F5 93.0(3) . .
C3 O2 Cu1 125.8(2) . .
C4 O6 Cu2 125.5(2) . .
C1 O3 Cu1 125.3(2) . .
C6 O7 Cu2 127.1(2) . .
H9A O9 H9B 104.5 . .
C7 N3 H3 118.9 . .
C11 N3 H3 118.9 . .
C11 N3 C7 122.1(3) . .
H4A N4 H4B 120.0 . .
C7 N4 H4A 120.0 . .
C7 N4 H4B 120.0 . .
C19 N5 H5 119.0 . .
C19 N5 C23 122.1(4) . .
C23 N5 H5 119.0 . .
H6A N6 H6B 120.0 . .
C19 N6 H6A 120.0 . .
C19 N6 H6B 120.0 . .
C17 N1 C13 121.9(4) . .
O2 C3 C2 119.3(3) . .
O1 C3 O2 123.0(3) . .
O1 C3 C2 117.7(3) . .
O6 C4 C5 120.4(3) . .
O5 C4 O6 122.3(3) . .
O5 C4 C5 117.2(3) . .
H2A N2 H2B 120.0 . .
C13 N2 H2A 120.0 . .
C13 N2 H2B 120.0 . .
O3 C1 C2 119.1(3) . .
O4 C1 O3 121.9(3) . .
O4 C1 C2 118.9(3) . .
O7 C6 C5 118.9(3) . .
O8 C6 O7 121.9(3) . .
O8 C6 C5 119.1(3) . .
C4 C5 H5A 107.5 . .
C4 C5 H5B 107.5 . .
C6 C5 C4 119.1(3) . .
C6 C5 H5A 107.5 . .
C6 C5 H5B 107.5 . .
H5A C5 H5B 107.0 . .
C9 C10 H10 120.3 . .
C11 C10 H10 120.3 . .
C11 C10 C9 119.5(4) . .
N3 C7 C8 117.9(3) . .
N4 C7 N3 118.3(3) . .
N4 C7 C8 123.8(3) . .
N5 C19 C20 118.1(4) . .
N6 C19 N5 118.0(4) . .
N6 C19 C20 123.9(4) . .
C7 C8 H8 119.4 . .
C9 C8 C7 121.2(4) . .
C9 C8 H8 119.4 . .
C10 C9 C12 119.3(4) . .
C8 C9 C10 118.2(4) . .
C8 C9 C12 122.6(4) . .
C3 C2 C1 116.9(3) . .
C3 C2 H2C 108.1 . .
C3 C2 H2D 108.1 . .
C1 C2 H2C 108.1 . .
C1 C2 H2D 108.1 . .
H2C C2 H2D 107.3 . .
N3 C11 H11 119.5 . .
C10 C11 N3 121.1(4) . .
C10 C11 H11 119.5 . .
C19 C20 H20 119.7 . .
C21 C20 C19 120.6(4) . .
C21 C20 H20 119.7 . .
N1 C13 C14 117.8(4) . .
N2 C13 N1 118.7(4) . .
N2 C13 C14 123.6(4) . .
C14 C15 C16 119.8(4) . .
C14 C15 C18 121.3(5) . .
C16 C15 C18 118.9(5) . .
C13 C14 H14 119.8 . .
C15 C14 C13 120.5(4) . .
C15 C14 H14 119.8 . .
C20 C21 C22 118.9(4) . .
C20 C21 C01B 121.6(4) . .
C22 C21 C01B 119.5(4) . .
N5 C23 H23 119.7 . .
C22 C23 N5 120.6(4) . .
C22 C23 H23 119.7 . .
C9 C12 H12A 109.5 . .
C9 C12 H12B 109.5 . .
C9 C12 H12C 109.5 . .
H12A C12 H12B 109.5 . .
H12A C12 H12C 109.5 . .
H12B C12 H12C 109.5 . .
N1 C17 H17 118.9 . .
N1 C17 C16 122.3(5) . .
C16 C17 H17 118.9 . .
C21 C22 H22 120.2 . .
C23 C22 C21 119.6(4) . .
C23 C22 H22 120.2 . .
C15 C16 H16 121.2 . .
C17 C16 C15 117.6(5) . .
C17 C16 H16 121.2 . .
C21 C01B H01A 109.5 . .
C21 C01B H01B 109.5 . .
C21 C01B H01C 109.5 . .
H01A C01B H01B 109.5 . .
H01A C01B H01C 109.5 . .
H01B C01B H01C 109.5 . .
C15 C18 H18A 109.5 . .
C15 C18 H18B 109.5 . .
C15 C18 H18C 109.5 . .
H18A C18 H18B 109.5 . .
H18A C18 H18C 109.5 . .
H18B C18 H18C 109.5 . .

loop_
_geom_bond_atom_site_label_1
_geom_bond_atom_site_label_2
_geom_bond_distance
_geom_bond_site_symmetry_2
Cu1 O2 1.922(2) .
Cu1 O2 1.922(2) 2_666
Cu1 O3 1.944(3) .
Cu1 O3 1.944(3) 2_666
Cu2 O6 1.966(3) 2_756
Cu2 O6 1.966(3) .
Cu2 O7 1.926(3) 2_756
Cu2 O7 1.926(3) .
P1 F1 1.569(3) .
P1 F6 1.611(4) .
P1 F4 1.601(3) .
P1 F2 1.551(4) .
P1 F5 1.608(4) .
P1 F3 1.530(5) .
O2 C3 1.272(4) .
O6 C4 1.276(4) .
O3 C1 1.279(4) .
O5 C4 1.254(5) .
O7 C6 1.295(4) .
O1 C3 1.245(4) .
O4 C1 1.242(5) .
O9 H9A 0.8702 .
O9 H9B 0.8700 .
O8 C6 1.231(5) .
N3 H3 0.8800 .
N3 C7 1.356(5) .
N3 C11 1.355(5) .
N4 H4A 0.8800 .
N4 H4B 0.8800 .
N4 C7 1.333(5) .
N5 H5 0.8800 .
N5 C19 1.344(5) .
N5 C23 1.365(6) .
N6 H6A 0.8800 .
N6 H6B 0.8800 .
N6 C19 1.334(5) .
N1 C13 1.352(6) .
N1 C17 1.341(6) .
C3 C2 1.510(5) .
C4 C5 1.516(5) .
N2 H2A 0.8800 .
N2 H2B 0.8800 .
N2 C13 1.318(6) .
C1 C2 1.516(5) .
C6 C5 1.512(5) .
C5 H5A 0.9900 .
C5 H5B 0.9900 .
C10 H10 0.9500 .
C10 C9 1.429(6) .
C10 C11 1.346(6) .
C7 C8 1.406(6) .
C19 C20 1.411(6) .
C8 H8 0.9500 .
C8 C9 1.368(6) .
C9 C12 1.497(6) .
C2 H2C 0.9900 .
C2 H2D 0.9900 .
C11 H11 0.9500 .
C20 H20 0.9500 .
C20 C21 1.371(6) .
C13 C14 1.415(6) .
C15 C14 1.354(6) .
C15 C16 1.423(7) .
C15 C18 1.498(6) .
C14 H14 0.9500 .
C21 C22 1.406(7) .
C21 C01B 1.494(6) .
C23 H23 0.9500 .
C23 C22 1.351(7) .
C12 H12A 0.9800 .
C12 H12B 0.9800 .
C12 H12C 0.9800 .
C17 H17 0.9500 .
C17 C16 1.352(7) .
C22 H22 0.9500 .
C16 H16 0.9500 .
C01B H01A 0.9800 .
C01B H01B 0.9800 .
C01B H01C 0.9800 .
C18 H18A 0.9800 .
C18 H18B 0.9800 .
C18 H18C 0.9800 .
